data_2236276
loop_
_publ_author_name
'Yu, Hong'
'Chen, Zhu-Jun'
'Jin, Yue-Bao'
'Chang, Yong-Kang'
'Lei, Ke-Wei'

_publ_section_title
;
 Bis{2,4-dibromo-6-[(<i>E</i>)-(4-fluorobenzyl)iminomethyl]phenolato-\k^2^<i>N</i>,<i>O</i>}cobalt(II)
;
_journal_coeditor_code HB6941
_journal_issue 11
_journal_name_full 'Acta Crystallographica Section E'
_journal_page_first m1423
_journal_paper_doi 10.1107/S1600536812043929
_journal_volume 68
_journal_year 2012
_chemical_formula_iupac '[Co (C14 H9 Br2 F N O)2]'
_chemical_formula_moiety 'C28 H18 Br4 Co F2 N2 O2'
_chemical_formula_sum 'C28 H18 Br4 Co F2 N2 O2'
_chemical_formula_weight 830.97
_chemical_name_systematic
;
Bis{2,4-dibromo-6-[(<i>E</i>)-(4-fluorobenzyl)iminomethyl]phenolato-
\k^2^<i>N</i>,<i>O</i>}cobalt(II)
;
_space_group_IT_number 5
_symmetry_cell_setting monoclinic
_symmetry_space_group_name_Hall 'C 2y'
_symmetry_space_group_name_H-M 'C 1 2 1'
_atom_sites_solution_hydrogens geom
_atom_sites_solution_primary direct
_atom_sites_solution_secondary difmap
_audit_creation_method SHELXL-97
_cell_angle_alpha 90.00
_cell_angle_beta 133.608(17)
_cell_angle_gamma 90.00
_cell_formula_units_Z 2
_cell_length_a 14.6921(14)
_cell_length_b 9.7598(3)
_cell_length_c 13.1195(13)
_cell_measurement_temperature 293(2)
_cell_measurement_theta_max 26.370
_cell_measurement_theta_min 2.82
_cell_volume 1362.2(4)
_computing_cell_refinement 'RAPID-AUTO (Rigaku, 1998)'
_computing_data_collection 'RAPID-AUTO (Rigaku, 1998)'
_computing_data_reduction 'CrystalStructure (Rigaku/MSC, 2004)'
_computing_molecular_graphics 'SHELXTL (Sheldrick, 2008)'
_computing_publication_material 'SHELXL97 (Sheldrick, 2008'
_computing_structure_refinement 'SHELXL97 (Sheldrick, 2008)'
_computing_structure_solution 'SHELXS97 (Sheldrick, 2008)'
_diffrn_ambient_temperature 293(2)
_diffrn_measured_fraction_theta_full 0.999
_diffrn_measured_fraction_theta_max 0.999
_diffrn_measurement_device_type 'Rigaku R-AXIS RAPID CCD'
_diffrn_measurement_method '\w scans'
_diffrn_radiation_monochromator graphite
_diffrn_radiation_source 'fine-focus sealed tube'
_diffrn_radiation_type MoK\a
_diffrn_radiation_wavelength 0.71073
_diffrn_reflns_av_R_equivalents 0.0351
_diffrn_reflns_av_sigmaI/netI 0.0512
_diffrn_reflns_limit_h_max 18
_diffrn_reflns_limit_h_min -16
_diffrn_reflns_limit_k_max 11
_diffrn_reflns_limit_k_min -12
_diffrn_reflns_limit_l_max 16
_diffrn_reflns_limit_l_min -16
_diffrn_reflns_number 5582
_diffrn_reflns_theta_full 26.37
_diffrn_reflns_theta_max 26.37
_diffrn_reflns_theta_min 2.82
_exptl_absorpt_coefficient_mu 6.541
_exptl_absorpt_correction_T_max 0.456
_exptl_absorpt_correction_T_min 0.210
_exptl_absorpt_correction_type multi-scan
_exptl_absorpt_process_details '(ABSCOR; Higashi, 1995)'
_exptl_crystal_colour red
_exptl_crystal_density_diffrn 2.026
_exptl_crystal_density_method 'not measured'
_exptl_crystal_description block
_exptl_crystal_F_000 802
_exptl_crystal_size_max 0.33
_exptl_crystal_size_mid 0.21
_exptl_crystal_size_min 0.12
_refine_diff_density_max 0.444
_refine_diff_density_min -0.459
_refine_ls_abs_structure_details 'Flack (1983), 961 Friedel pairs'
_refine_ls_abs_structure_Flack -0.012(14)
_refine_ls_extinction_method none
_refine_ls_goodness_of_fit_ref 1.023
_refine_ls_hydrogen_treatment constr
_refine_ls_matrix_type full
_refine_ls_number_parameters 177
_refine_ls_number_reflns 2437
_refine_ls_number_restraints 1
_refine_ls_restrained_S_all 1.023
_refine_ls_R_factor_all 0.0448
_refine_ls_R_factor_gt 0.0374
_refine_ls_shift/su_max 0.001
_refine_ls_shift/su_mean 0.000
_refine_ls_structure_factor_coef Fsqd
_refine_ls_weighting_details 'calc w=1/[\s^2^(Fo^2^)+(0.0352P)^2^] where P=(Fo^2^+2Fc^2^)/3'
_refine_ls_weighting_scheme calc
_refine_ls_wR_factor_gt 0.0749
_refine_ls_wR_factor_ref 0.0787
_reflns_number_gt 2161
_reflns_number_total 2437
_reflns_threshold_expression I>2\s(I)
_cod_data_source_file hb6941.cif
_cod_data_source_block I
_cod_original_sg_symbol_H-M 'C 2'
_cod_database_code 2236276
_cod_database_fobs_code 2236276

loop_
_symmetry_equiv_pos_as_xyz
'x, y, z'
'-x, y, -z'
'x+1/2, y+1/2, z'
'-x+1/2, y+1/2, -z'

loop_
_atom_site_type_symbol
_atom_site_label
_atom_site_fract_x
_atom_site_fract_y
_atom_site_fract_z
_atom_site_U_iso_or_equiv
_atom_site_adp_type
_atom_site_calc_flag
_atom_site_refinement_flags
_atom_site_occupancy
_atom_site_symmetry_multiplicity
Br Br1 1.04553(6) 0.62756(5) 1.37969(7) 0.04722(19) Uani d . 1 1
Br Br2 0.66469(6) 0.25233(7) 1.20378(7) 0.0518(2) Uani d . 1 1
Co Co1 1.0000 0.46517(11) 1.0000 0.0378(3) Uani d S 1 2
F F1 1.0441(5) 0.0042(6) 0.6661(7) 0.108(2) Uani d . 1 1
O O1 0.9762(3) 0.5270(4) 1.1203(4) 0.0377(9) Uani d . 1 1
N N1 0.8324(4) 0.3673(5) 0.8675(5) 0.0380(11) Uani d . 1 1
C C1 0.9177(5) 0.5015(5) 1.2457(6) 0.0317(12) Uani d . 1 1
C C2 0.8477(5) 0.4400(6) 1.2682(6) 0.0354(13) Uani d . 1 1
H H2 0.8609 0.4636 1.3462 0.043 Uiso calc R 1 1
C C3 0.7584(5) 0.3434(6) 1.1736(6) 0.0372(14) Uani d . 1 1
C C4 0.7374(5) 0.3097(6) 1.0577(6) 0.0358(13) Uani d . 1 1
H H4 0.6756 0.2459 0.9939 0.043 Uiso calc R 1 1
C C5 0.8088(5) 0.3712(6) 1.0336(6) 0.0323(12) Uani d . 1 1
C C6 0.9041(5) 0.4673(5) 1.1321(6) 0.0294(12) Uani d . 1 1
C C7 0.7747(5) 0.3358(6) 0.9051(6) 0.0395(14) Uani d . 1 1
H H7 0.7020 0.2837 0.8416 0.047 Uiso calc R 1 1
C C8 0.7686(5) 0.3365(7) 0.7212(6) 0.0437(15) Uani d . 1 1
H H8A 0.7490 0.4220 0.6718 0.052 Uiso calc R 1 1
H H8B 0.6898 0.2904 0.6748 0.052 Uiso calc R 1 1
C C9 0.8460(5) 0.2477(7) 0.7099(6) 0.0373(13) Uani d . 1 1
C C10 0.9141(7) 0.1382(8) 0.7983(8) 0.0622(19) Uani d . 1 1
H H10 0.9152 0.1193 0.8686 0.075 Uiso calc R 1 1
C C11 0.9810(8) 0.0557(8) 0.7835(11) 0.076(3) Uani d . 1 1
H H11 1.0272 -0.0183 0.8435 0.092 Uiso calc R 1 1
C C12 0.9781(7) 0.0843(8) 0.6809(9) 0.063(2) Uani d . 1 1
C C13 0.9111(6) 0.1905(8) 0.5902(8) 0.0566(18) Uani d . 1 1
H H13 0.9091 0.2069 0.5189 0.068 Uiso calc R 1 1
C C14 0.8456(5) 0.2737(7) 0.6069(7) 0.0431(15) Uani d . 1 1
H H14 0.8008 0.3483 0.5474 0.052 Uiso calc R 1 1

loop_
_atom_site_aniso_label
_atom_site_aniso_U_11
_atom_site_aniso_U_22
_atom_site_aniso_U_33
_atom_site_aniso_U_12
_atom_site_aniso_U_13
_atom_site_aniso_U_23
Br1 0.0476(3) 0.0584(4) 0.0421(4) -0.0195(3) 0.0334(3) -0.0154(3)
Br2 0.0528(4) 0.0658(4) 0.0576(5) -0.0160(3) 0.0460(4) -0.0025(3)
Co1 0.0322(6) 0.0575(7) 0.0337(6) 0.000 0.0265(5) 0.000
F1 0.113(4) 0.110(4) 0.138(5) 0.045(4) 0.101(4) 0.006(4)
O1 0.035(2) 0.049(2) 0.041(2) -0.0131(18) 0.031(2) -0.0094(18)
N1 0.031(2) 0.056(3) 0.030(3) 0.002(2) 0.022(2) -0.001(2)
C1 0.031(3) 0.034(3) 0.035(3) -0.008(2) 0.025(3) -0.005(2)
C2 0.043(3) 0.040(3) 0.041(4) -0.003(3) 0.035(3) -0.001(3)
C3 0.036(3) 0.045(3) 0.042(4) -0.008(3) 0.032(3) -0.002(3)
C4 0.033(3) 0.039(3) 0.033(3) -0.005(3) 0.022(3) -0.003(3)
C5 0.032(3) 0.038(3) 0.031(3) -0.001(3) 0.023(3) 0.002(2)
C6 0.028(3) 0.033(3) 0.032(3) 0.004(2) 0.022(3) 0.006(2)
C7 0.034(3) 0.048(3) 0.036(4) -0.009(3) 0.024(3) -0.009(3)
C8 0.034(3) 0.063(4) 0.026(3) 0.002(3) 0.018(3) -0.003(3)
C9 0.033(3) 0.046(3) 0.033(3) -0.010(3) 0.023(3) -0.011(3)
C10 0.071(5) 0.066(5) 0.067(5) 0.008(4) 0.055(4) 0.015(4)
C11 0.079(5) 0.059(5) 0.099(8) 0.029(4) 0.065(6) 0.024(5)
C12 0.061(5) 0.069(5) 0.072(6) 0.005(4) 0.051(5) -0.011(4)
C13 0.053(4) 0.076(5) 0.050(4) -0.002(4) 0.039(4) -0.008(4)
C14 0.043(3) 0.049(4) 0.040(4) 0.001(3) 0.030(3) -0.002(3)

loop_
_atom_type_symbol
_atom_type_description
_atom_type_scat_dispersion_real
_atom_type_scat_dispersion_imag
_atom_type_scat_source
C C 0.0033 0.0016 'International Tables Vol C Tables 4.2.6.8 and 6.1.1.4'
Br Br -0.2901 2.4595 'International Tables Vol C Tables 4.2.6.8 and 6.1.1.4'
Co Co 0.3494 0.9721 'International Tables Vol C Tables 4.2.6.8 and 6.1.1.4'
F F 0.0171 0.0103 'International Tables Vol C Tables 4.2.6.8 and 6.1.1.4'
N N 0.0061 0.0033 'International Tables Vol C Tables 4.2.6.8 and 6.1.1.4'
O O 0.0106 0.0060 'International Tables Vol C Tables 4.2.6.8 and 6.1.1.4'
H H 0.0000 0.0000 'International Tables Vol C Tables 4.2.6.8 and 6.1.1.4'

loop_
_geom_angle_atom_site_label_1
_geom_angle_atom_site_label_2
_geom_angle_atom_site_label_3
_geom_angle_site_symmetry_1
_geom_angle_site_symmetry_3
_geom_angle
_geom_angle_publ_flag
O1 Co1 O1 . 2_757 143.6(2) y
O1 Co1 N1 . . 92.90(17) y
O1 Co1 N1 2_757 . 104.12(18) y
O1 Co1 N1 . 2_757 104.12(18) ?
O1 Co1 N1 2_757 2_757 92.90(17) ?
N1 Co1 N1 . 2_757 123.7(3) y
C6 O1 Co1 . . 125.1(3) ?
C7 N1 C8 . . 117.3(5) ?
C7 N1 Co1 . . 121.3(4) ?
C8 N1 Co1 . . 121.3(4) ?
C2 C1 C6 . . 122.7(5) ?
C2 C1 Br1 . . 119.3(4) ?
C6 C1 Br1 . . 117.8(4) ?
C3 C2 C1 . . 119.3(5) ?
C3 C2 H2 . . 120.4 ?
C1 C2 H2 . . 120.4 ?
C4 C3 C2 . . 120.6(5) ?
C4 C3 Br2 . . 118.7(4) ?
C2 C3 Br2 . . 120.6(4) ?
C3 C4 C5 . . 120.8(5) ?
C3 C4 H4 . . 119.6 ?
C5 C4 H4 . . 119.6 ?
C6 C5 C4 . . 119.5(5) ?
C6 C5 C7 . . 123.8(5) ?
C4 C5 C7 . . 116.6(5) ?
O1 C6 C1 . . 119.1(5) ?
O1 C6 C5 . . 123.9(5) ?
C1 C6 C5 . . 117.0(5) ?
N1 C7 C5 . . 127.6(5) ?
N1 C7 H7 . . 116.2 ?
C5 C7 H7 . . 116.2 ?
N1 C8 C9 . . 113.4(5) ?
N1 C8 H8A . . 108.9 ?
C9 C8 H8A . . 108.9 ?
N1 C8 H8B . . 108.9 ?
C9 C8 H8B . . 108.9 ?
H8A C8 H8B . . 107.7 ?
C14 C9 C10 . . 118.7(6) ?
C14 C9 C8 . . 119.8(6) ?
C10 C9 C8 . . 121.5(6) ?
C9 C10 C11 . . 120.6(7) ?
C9 C10 H10 . . 119.7 ?
C11 C10 H10 . . 119.7 ?
C12 C11 C10 . . 119.0(7) ?
C12 C11 H11 . . 120.5 ?
C10 C11 H11 . . 120.5 ?
C11 C12 C13 . . 122.6(7) ?
C11 C12 F1 . . 119.4(8) ?
C13 C12 F1 . . 118.1(8) ?
C12 C13 C14 . . 118.1(7) ?
C12 C13 H13 . . 121.0 ?
C14 C13 H13 . . 121.0 ?
C9 C14 C13 . . 121.1(6) ?
C9 C14 H14 . . 119.5 ?
C13 C14 H14 . . 119.5 ?

loop_
_geom_bond_atom_site_label_1
_geom_bond_atom_site_label_2
_geom_bond_site_symmetry_2
_geom_bond_distance
_geom_bond_publ_flag
Br1 C1 . 1.891(5) ?
Br2 C3 . 1.896(5) ?
Co1 O1 . 1.933(4) y
Co1 O1 2_757 1.933(4) ?
Co1 N1 . 2.023(5) y
Co1 N1 2_757 2.023(5) ?
F1 C12 . 1.359(8) ?
O1 C6 . 1.308(6) ?
N1 C7 . 1.279(7) ?
N1 C8 . 1.474(8) ?
C1 C2 . 1.387(8) ?
C1 C6 . 1.400(7) ?
C2 C3 . 1.380(8) ?
C2 H2 . 0.9300 ?
C3 C4 . 1.367(8) ?
C4 C5 . 1.420(7) ?
C4 H4 . 0.9300 ?
C5 C6 . 1.419(7) ?
C5 C7 . 1.430(8) ?
C7 H7 . 0.9300 ?
C8 C9 . 1.515(8) ?
C8 H8A . 0.9700 ?
C8 H8B . 0.9700 ?
C9 C14 . 1.371(8) ?
C9 C10 . 1.374(10) ?
C10 C11 . 1.383(11) ?
C10 H10 . 0.9300 ?
C11 C12 . 1.346(12) ?
C11 H11 . 0.9300 ?
C12 C13 . 1.358(10) ?
C13 C14 . 1.388(8) ?
C13 H13 . 0.9300 ?
C14 H14 . 0.9300 ?

loop_
_geom_torsion_atom_site_label_1
_geom_torsion_atom_site_label_2
_geom_torsion_atom_site_label_3
_geom_torsion_atom_site_label_4
_geom_torsion_site_symmetry_1
_geom_torsion
O1 Co1 O1 C6 2_757 143.4(4)
N1 Co1 O1 C6 . 24.7(4)
N1 Co1 O1 C6 2_757 -101.1(4)
O1 Co1 N1 C7 . -18.8(5)
O1 Co1 N1 C7 2_757 -166.3(5)
N1 Co1 N1 C7 2_757 90.3(5)
O1 Co1 N1 C8 . 157.8(4)
O1 Co1 N1 C8 2_757 10.2(5)
N1 Co1 N1 C8 2_757 -93.1(4)
C6 C1 C2 C3 . -1.7(9)
Br1 C1 C2 C3 . -177.1(4)
C1 C2 C3 C4 . -0.9(9)
C1 C2 C3 Br2 . 177.8(4)
C2 C3 C4 C5 . 1.3(9)
Br2 C3 C4 C5 . -177.4(4)
C3 C4 C5 C6 . 0.8(8)
C3 C4 C5 C7 . -176.2(5)
Co1 O1 C6 C1 . 164.8(4)
Co1 O1 C6 C5 . -17.0(7)
C2 C1 C6 O1 . -178.0(5)
Br1 C1 C6 O1 . -2.5(7)
C2 C1 C6 C5 . 3.7(8)
Br1 C1 C6 C5 . 179.2(4)
C4 C5 C6 O1 . 178.6(5)
C7 C5 C6 O1 . -4.6(8)
C4 C5 C6 C1 . -3.2(7)
C7 C5 C6 C1 . 173.6(5)
C8 N1 C7 C5 . -171.0(6)
Co1 N1 C7 C5 . 5.6(9)
C6 C5 C7 N1 . 10.5(10)
C4 C5 C7 N1 . -172.7(6)
C7 N1 C8 C9 . -124.3(6)
Co1 N1 C8 C9 . 59.1(7)
N1 C8 C9 C14 . -140.6(6)
N1 C8 C9 C10 . 41.5(8)
C14 C9 C10 C11 . 0.0(10)
C8 C9 C10 C11 . 178.0(7)
C9 C10 C11 C12 . -0.2(13)
C10 C11 C12 C13 . -0.6(13)
C10 C11 C12 F1 . 179.6(7)
C11 C12 C13 C14 . 1.4(11)
F1 C12 C13 C14 . -178.8(6)
C10 C9 C14 C13 . 0.9(9)
C8 C9 C14 C13 . -177.1(6)
C12 C13 C14 C9 . -1.5(9)
